data_1539406
loop_
_publ_author_name
'Skolozdra, R.V.'
'Mandzyk, V.M.'
'Gorelenko, Yu.K.'
'Tkachuk, V.D.'

_publ_section_title
;
 Crystal structure and properties of R Ni2 Sn2 compounds
;
_journal_name_full 'Physics of Metals and Metallography'
_journal_page_first 55
_journal_page_last 59
_journal_volume 52
_journal_year 1981
_chemical_formula_sum 'Ni2 Pr Sn2'
_space_group_IT_number 139
_symmetry_space_group_name_Hall '-I 4 2'
_symmetry_space_group_name_H-M 'I 4/m m m'
_cell_angle_alpha 90
_cell_angle_beta 90
_cell_angle_gamma 90
_cell_formula_units_Z 2
_cell_length_a 4.429
_cell_length_b 4.429
_cell_length_c 10.13
_cell_volume 198.710
_citation_journal_id_ASTM PHMMA6
_cod_data_source_file Skolozdra_PHMMA6_1981_984.cif
_cod_data_source_block Ni2Pr1Sn2
_cod_original_cell_volume 198.7105
_cod_original_formula_sum 'Ni2 Pr1 Sn2'
_cod_database_code 1539406

loop_
_symmetry_equiv_pos_as_xyz
x,y,z
-y,x,z
-x,-y,z
y,-x,z
x,-y,-z
y,x,-z
-x,y,-z
-y,-x,-z
-x,-y,-z
y,-x,-z
x,y,-z
-y,x,-z
-x,y,z
-y,-x,z
x,-y,z
y,x,z
x+1/2,y+1/2,z+1/2
-y+1/2,x+1/2,z+1/2
-x+1/2,-y+1/2,z+1/2
y+1/2,-x+1/2,z+1/2
x+1/2,-y+1/2,-z+1/2
y+1/2,x+1/2,-z+1/2
-x+1/2,y+1/2,-z+1/2
-y+1/2,-x+1/2,-z+1/2
-x+1/2,-y+1/2,-z+1/2
y+1/2,-x+1/2,-z+1/2
x+1/2,y+1/2,-z+1/2
-y+1/2,x+1/2,-z+1/2
-x+1/2,y+1/2,z+1/2
-y+1/2,-x+1/2,z+1/2
x+1/2,-y+1/2,z+1/2
y+1/2,x+1/2,z+1/2

loop_
_atom_site_label
_atom_site_type_symbol
_atom_site_fract_x
_atom_site_fract_y
_atom_site_fract_z
_atom_site_occupancy
_atom_site_U_iso_or_equiv
Sn1 Sn 0 0 0.375 1 0.0
Pr1 Pr 0 0 0 1 0.0
Ni1 Ni 0 0.5 0.25 1 0.0
